data_4343083
loop_
_publ_author_name
'Dost\'al, Libor'
'Jambor, Roman'
'R\%u\<zi\<cka, Ale\<s'
'Jir\'asko, Robert'
'Ly\<cka, Anton\'in'
'Beckmann, Jens'
'Ketkov, Sergey'

_publ_section_title
;
 From Stiba- and Bismaheteroboroxines to N,C,N-Chelated
 Diorganoantimony(III) and Bismuth(III) Cations-An Unexpected Case of Aryl
 Group Migration.
;
_journal_issue 12
_journal_name_full 'Inorganic chemistry'
_journal_page_first 6010
_journal_page_last 6019
_journal_paper_doi 10.1021/acs.inorgchem.5b00893
_journal_volume 54
_journal_year 2015
_chemical_formula_moiety 'C36 H28 B3 F18 N2 O4 Sb'
_chemical_formula_sum 'C36 H28 B3 F18 N2 O4 Sb'
_chemical_formula_weight 1048.78
_chemical_name_systematic
;
 ?
;
_space_group_crystal_system monoclinic
_space_group_IT_number 14
_space_group_name_Hall '-P 2ybc'
_space_group_name_H-M_alt 'P 1 21/c 1'
_symmetry_space_group_name_Hall '-P 2ybc'
_symmetry_space_group_name_H-M 'P 1 21/c 1'
_atom_sites_solution_hydrogens difmap
_audit_creation_method SHELXL97
_cell_angle_alpha 90
_cell_angle_beta 118.718(7)
_cell_angle_gamma 90
_cell_formula_units_Z 4
_cell_length_a 10.8840(8)
_cell_length_b 24.1291(5)
_cell_length_c 18.2110(9)
_cell_measurement_reflns_used 35258
_cell_measurement_temperature 150(1)
_cell_measurement_theta_max 27.5
_cell_measurement_theta_min 1
_cell_volume 4194.3(5)
_computing_cell_refinement 'COLLECT and DENZO'
_computing_data_collection 'COLLECT (Hooft, 1998) and DENZO (Otwinowski & Minor, 1997)'
_computing_data_reduction 'COLLECT and DENZO'
_computing_molecular_graphics 'PLATON (Spek, 2003)'
_computing_publication_material 'SHELXL-97 (Sheldrick, 2008)'
_computing_structure_refinement 'SHELXL-2013 (Sheldrick, 2013)'
_computing_structure_solution 'SIR92 (Altomare et al., 1994)'
_diffrn_ambient_temperature 150(1)
_diffrn_detector_area_resol_mean 9.091
_diffrn_measured_fraction_theta_full 0.993
_diffrn_measured_fraction_theta_max 0.990
_diffrn_measurement_device_type 'Bruker Nonius KappaCCD area detector'
_diffrn_measurement_method '\f and \w scans to fill the Ewald sphere'
_diffrn_radiation_monochromator graphite
_diffrn_radiation_source 'fine-focus sealed tube'
_diffrn_radiation_type MoK\a
_diffrn_radiation_wavelength 0.71073
_diffrn_reflns_av_R_equivalents 0.0427
_diffrn_reflns_av_unetI/netI 0.0365
_diffrn_reflns_laue_measured_fraction_full 0.993
_diffrn_reflns_laue_measured_fraction_max 0.990
_diffrn_reflns_limit_h_max 14
_diffrn_reflns_limit_h_min -12
_diffrn_reflns_limit_k_max 29
_diffrn_reflns_limit_k_min -31
_diffrn_reflns_limit_l_max 23
_diffrn_reflns_limit_l_min -23
_diffrn_reflns_number 35101
_diffrn_reflns_point_group_measured_fraction_full 0.993
_diffrn_reflns_point_group_measured_fraction_max 0.990
_diffrn_reflns_theta_full 25.242
_diffrn_reflns_theta_max 27.500
_diffrn_reflns_theta_min 2.068
_diffrn_standards_number 0
_exptl_absorpt_coefficient_mu 0.779
_exptl_absorpt_correction_T_max 0.919
_exptl_absorpt_correction_T_min 0.837
_exptl_absorpt_correction_type integration
_exptl_absorpt_process_details
;
Gaussian integration (Coppens, 1970)
;
_exptl_crystal_colour colourless
_exptl_crystal_density_diffrn 1.661
_exptl_crystal_description needle
_exptl_crystal_F_000 2072
_exptl_crystal_size_max 0.36
_exptl_crystal_size_mid 0.18
_exptl_crystal_size_min 0.14
_refine_diff_density_max 2.241
_refine_diff_density_min -1.741
_refine_diff_density_rms 0.107
_refine_ls_extinction_method none
_refine_ls_goodness_of_fit_ref 1.066
_refine_ls_hydrogen_treatment constr
_refine_ls_matrix_type full
_refine_ls_number_parameters 604
_refine_ls_number_reflns 9542
_refine_ls_number_restraints 747
_refine_ls_restrained_S_all 1.152
_refine_ls_R_factor_all 0.0645
_refine_ls_R_factor_gt 0.0463
_refine_ls_shift/su_max 0.002
_refine_ls_shift/su_mean 0.000
_refine_ls_structure_factor_coef Fsqd
_refine_ls_weighting_details 'w=1/[\s^2^(Fo^2^)+(0.0419P)^2^+14.1893P] where P=(Fo^2^+2Fc^2^)/3'
_refine_ls_weighting_scheme calc
_refine_ls_wR_factor_gt 0.1049
_refine_ls_wR_factor_ref 0.1190
_reflns_Friedel_coverage 0.000
_reflns_number_gt 7622
_reflns_number_total 9542
_reflns_threshold_expression 'I > 2\s(I)'
_cod_data_source_file ic5b00893_si_001.cif
_cod_data_source_block 13
_cod_depositor_comments 'Adding full bibliography for 4343079--4343083.cif.'
_cod_database_code 4343083
_shelx_space_group_comment
;
The symmetry employed for this shelxl refinement is uniquely defined
by the following loop, which should always be used as a source of
symmetry information in preference to the above space-group names.
They are only intended as comments.
;

loop_
_space_group_symop_operation_xyz
'x, y, z'
'-x, y+1/2, -z+1/2'
'-x, -y, -z'
'x, -y-1/2, z-1/2'

loop_
_atom_site_label
_atom_site_type_symbol
_atom_site_fract_x
_atom_site_fract_y
_atom_site_fract_z
_atom_site_U_iso_or_equiv
_atom_site_adp_type
_atom_site_occupancy
_atom_site_site_symmetry_order
_atom_site_calc_flag
_atom_site_refinement_flags_posn
_atom_site_refinement_flags_adp
_atom_site_refinement_flags_occupancy
_atom_site_disorder_assembly
_atom_site_disorder_group
Sb1 Sb 0.33191(2) 0.02838(2) 0.66386(2) 0.02007(8) Uani 1 1 d . U . . .
O1 O 0.4888(3) 0.07019(10) 0.67236(15) 0.0217(5) Uani 1 1 d . U . . .
C12 C 0.3470(4) -0.09947(16) 0.6328(3) 0.0308(8) Uani 1 1 d . U . . .
H12A H 0.2515 -0.0942 0.5905 0.037 Uiso 1 1 d R U . . .
H12B H 0.3514 -0.1027 0.6865 0.037 Uiso 1 1 d R U . . .
H12C H 0.3830 -0.1327 0.6211 0.037 Uiso 1 1 d R U . . .
O4 O 0.6835(3) 0.05168(10) 0.80889(15) 0.0233(5) Uani 1 1 d . U . . .
O3 O 0.6366(3) 0.06884(12) 0.92201(16) 0.0318(6) Uani 1 1 d . U . . .
C32 C 0.9547(4) -0.10392(16) 1.0219(3) 0.0327(9) Uani 1 1 d . U . . .
H32 H 1.0073 -0.1347 1.0507 0.039 Uiso 1 1 d R U . . .
O2 O 0.5032(3) 0.11727(11) 0.79395(15) 0.0239(5) Uani 1 1 d . U . . .
N1 N 0.1843(3) 0.10944(13) 0.61439(18) 0.0239(6) Uani 1 1 d . U . . .
F17 F 1.0265(3) -0.06787(14) 1.20163(16) 0.0532(7) Uani 1 1 d . U . . .
F10 F 0.3414(4) 0.30647(13) 0.8275(2) 0.0697(10) Uani 1 1 d . U . . .
N2 N 0.4313(3) -0.05130(13) 0.63317(19) 0.0242(6) Uani 1 1 d . U . . .
C1 C 0.2279(4) 0.02250(15) 0.5320(2) 0.0222(7) Uani 1 1 d . U . . .
F18 F 0.8064(3) -0.06413(15) 1.15377(19) 0.0616(9) Uani 1 1 d . U . . .
C30 C 0.8646(4) -0.04309(16) 0.9026(2) 0.0275(8) Uani 1 1 d . U . . .
H30 H 0.8583 -0.0334 0.8515 0.033 Uiso 1 1 d R U . . .
F3 F 0.9114(4) 0.31757(11) 0.83640(19) 0.0569(8) Uani 1 1 d . U . . .
F16 F 0.9036(4) -0.14021(12) 1.15233(19) 0.0620(9) Uani 1 1 d . U . . .
C13 C 0.6684(4) 0.14581(14) 0.7398(2) 0.0207(7) Uani 1 1 d . U . . .
C34 C 0.8085(4) -0.02641(16) 1.0125(2) 0.0268(7) Uani 1 1 d . U . . .
H34 H 0.7628 -0.0058 1.0353 0.032 Uiso 1 1 d R U . . .
F1 F 1.0024(3) 0.25086(13) 0.92207(18) 0.0611(9) Uani 1 1 d . U . . .
C21 C 0.4806(4) 0.14854(16) 0.9190(2) 0.0261(8) Uani 1 1 d . U . . .
C18 C 0.6752(4) 0.15284(15) 0.6657(2) 0.0247(7) Uani 1 1 d . U . . .
H18 H 0.6278 0.1281 0.6218 0.030 Uiso 1 1 d R U . . .
C29 C 0.7961(4) -0.01148(16) 0.9350(2) 0.0262(8) Uani 1 1 d . U . . .
C10 C 0.4156(4) -0.04241(17) 0.5487(2) 0.0273(8) Uani 1 1 d . U . . .
H10A H 0.4167 -0.0778 0.5237 0.033 Uiso 1 1 d R U . . .
H10B H 0.4940 -0.0207 0.5534 0.033 Uiso 1 1 d R U . . .
B2 B 0.5423(4) 0.10947(17) 0.8751(3) 0.0242(8) Uani 1 1 d . U . . .
C26 C 0.4100(4) 0.19627(16) 0.8782(2) 0.0263(8) Uani 1 1 d . U . . .
H26 H 0.3974 0.2041 0.8250 0.032 Uiso 1 1 d R U . . .
F4 F 0.7961(9) 0.1512(2) 0.5588(8) 0.0429(16) Uani 0.621(6) 1 d D U P A 1
C6 C 0.2808(4) -0.01235(15) 0.4931(2) 0.0227(7) Uani 1 1 d . U . . .
C16 C 0.8177(4) 0.23485(16) 0.7184(3) 0.0294(8) Uani 1 1 d . U . . .
H16 H 0.8671 0.2641 0.7116 0.035 Uiso 1 1 d R U . . .
C5 C 0.2127(4) -0.01519(17) 0.4059(2) 0.0295(8) Uani 1 1 d . U . . .
H5 H 0.2459 -0.0387 0.3789 0.035 Uiso 1 1 d R U . . .
F6 F 0.6321(9) 0.2092(4) 0.5080(6) 0.072(2) Uani 0.621(6) 1 d D U P A 1
C7 C 0.0613(4) 0.09145(16) 0.5349(2) 0.0265(8) Uani 1 1 d . U . . .
H7A H 0.0132 0.1237 0.5017 0.032 Uiso 1 1 d R U . . .
H7B H -0.0038 0.0711 0.5469 0.032 Uiso 1 1 d R U . . .
B3 B 0.7012(4) 0.03916(17) 0.8850(3) 0.0247(8) Uani 1 1 d . U . . .
C22 C 0.4977(4) 0.13828(18) 0.9988(2) 0.0319(8) Uani 1 1 d . U . . .
H22 H 0.5455 0.1068 1.0282 0.038 Uiso 1 1 d R U . . .
F2 F 0.8037(4) 0.28311(13) 0.8971(2) 0.0637(9) Uani 1 1 d . U . . .
C3 C 0.0439(4) 0.05288(17) 0.3992(2) 0.0308(8) Uani 1 1 d . U . . .
H3 H -0.0342 0.0748 0.3675 0.037 Uiso 1 1 d R U . . .
C2 C 0.1104(4) 0.05535(15) 0.4863(2) 0.0244(7) Uani 1 1 d . U . . .
C33 C 0.8877(4) -0.07216(16) 1.0555(2) 0.0289(8) Uani 1 1 d . U . . .
C17 C 0.7496(4) 0.19596(16) 0.6556(2) 0.0286(8) Uani 1 1 d . U . . .
B1 B 0.5841(4) 0.09472(17) 0.7530(2) 0.0212(8) Uani 1 1 d . U . . .
C8 C 0.2575(4) 0.15528(16) 0.5982(3) 0.0295(8) Uani 1 1 d . U . . .
H8A H 0.1934 0.1854 0.5726 0.035 Uiso 1 1 d R U . . .
H8B H 0.2917 0.1428 0.5613 0.035 Uiso 1 1 d R U . . .
H8C H 0.3348 0.1675 0.6501 0.035 Uiso 1 1 d R U . . .
C15 C 0.8102(4) 0.22913(15) 0.7916(2) 0.0260(8) Uani 1 1 d . U . . .
F11 F 0.1516(4) 0.27005(16) 0.8048(2) 0.0724(10) Uani 1 1 d . U . . .
C14 C 0.7375(4) 0.18528(15) 0.8019(2) 0.0242(7) Uani 1 1 d . U . . .
H14 H 0.7352 0.1819 0.8521 0.029 Uiso 1 1 d R U . . .
C4 C 0.0945(5) 0.01769(17) 0.3599(2) 0.0329(9) Uani 1 1 d . U . . .
H4 H 0.0491 0.0158 0.3017 0.039 Uiso 1 1 d R U . . .
C9 C 0.1407(4) 0.12707(18) 0.6763(2) 0.0317(9) Uani 1 1 d . U . . .
H9A H 0.2222 0.1349 0.7288 0.038 Uiso 1 1 d R U . . .
H9B H 0.0877 0.0980 0.6839 0.038 Uiso 1 1 d R U . . .
H9C H 0.0839 0.1598 0.6564 0.038 Uiso 1 1 d R U . . .
C24 C 0.3716(5) 0.22159(19) 0.9932(3) 0.0370(9) Uani 1 1 d . U . . .
H24 H 0.3341 0.2454 1.0174 0.044 Uiso 1 1 d R U . . .
F15 F 1.1156(5) -0.1546(2) 0.9641(3) 0.0670(15) Uani 0.789(7) 1 d D U P B 1
C28 C 0.2790(5) 0.2827(2) 0.8669(3) 0.0441(10) Uani 1 1 d . U . . .
C31 C 0.9427(4) -0.08929(17) 0.9455(3) 0.0331(9) Uani 1 1 d . U . . .
C25 C 0.3562(4) 0.23220(17) 0.9146(3) 0.0317(8) Uani 1 1 d . U . . .
C11 C 0.5803(4) -0.05964(17) 0.6954(2) 0.0301(8) Uani 1 1 d . U . . .
H11A H 0.5880 -0.0698 0.7484 0.036 Uiso 1 1 d R U . . .
H11B H 0.6308 -0.0258 0.7015 0.036 Uiso 1 1 d R U . . .
H11C H 0.6191 -0.0885 0.6765 0.036 Uiso 1 1 d R U . . .
F12 F 0.2613(5) 0.32025(15) 0.9127(2) 0.0919(14) Uani 1 1 d . U . . .
C36 C 0.9054(4) -0.08608(18) 1.1401(3) 0.0346(9) Uani 1 1 d . U . . .
C19 C 0.8806(5) 0.26987(18) 0.8611(3) 0.0371(9) Uani 1 1 d . U . . .
C23 C 0.4437(5) 0.1746(2) 1.0344(3) 0.0367(9) Uani 1 1 d . U . . .
C35 C 1.0117(4) -0.12335(18) 0.9077(3) 0.0502(11) Uani 1 1 d D U . . .
C27 C 0.4681(5) 0.16278(19) 1.1207(3) 0.0585(13) Uani 1 1 d D U . . .
C20 C 0.7551(4) 0.20074(16) 0.5753(3) 0.0441(10) Uani 1 1 d D U . . .
F5 F 0.8616(7) 0.2344(2) 0.5829(3) 0.0631(14) Uani 0.621(6) 1 d D U P A 1
F13 F 1.0763(6) -0.09187(19) 0.8749(3) 0.0730(14) Uani 0.789(7) 1 d D U P B 1
F14 F 0.9250(5) -0.1558(3) 0.8473(4) 0.0885(18) Uani 0.789(7) 1 d D U P B 1
F7 F 0.5881(7) 0.1760(4) 1.1822(3) 0.0809(17) Uani 0.537(4) 1 d D U P C 1
F8 F 0.4572(9) 0.1090(2) 1.1339(3) 0.0756(15) Uani 0.537(4) 1 d D U P C 1
F9 F 0.3816 0.1860 1.1388 0.106(2) Uani 0.537(4) 1 d D U P C 1
F7A F 0.4810(9) 0.2103(3) 1.1641(4) 0.0809(17) Uani 0.463(4) 1 d D U P C 2
F9A F 0.3676(9) 0.1390(5) 1.1251(5) 0.106(2) Uani 0.463(4) 1 d D U P C 2
F8A F 0.5959(7) 0.1462(4) 1.1715(4) 0.0756(15) Uani 0.463(4) 1 d D U P C 2
F13A F 0.984(2) -0.1093(8) 0.8300(8) 0.0730(14) Uani 0.211(7) 1 d D U P B 2
F14A F 0.946(2) -0.1734(5) 0.8913(12) 0.0885(18) Uani 0.211(7) 1 d D U P B 2
F15A F 1.1457(10) -0.1370(9) 0.9548(15) 0.0670(15) Uani 0.211(7) 1 d D U P B 2
F5A F 0.7544(12) 0.2533(3) 0.5507(6) 0.0631(14) Uani 0.379(6) 1 d D U P A 2
F4A F 0.8268(17) 0.1626(4) 0.5590(14) 0.0429(16) Uani 0.379(6) 1 d D U P A 2
F6A F 0.6226(14) 0.1902(8) 0.5111(11) 0.072(2) Uani 0.379(6) 1 d D U P A 2

loop_
_atom_site_aniso_label
_atom_site_aniso_U_11
_atom_site_aniso_U_22
_atom_site_aniso_U_33
_atom_site_aniso_U_23
_atom_site_aniso_U_13
_atom_site_aniso_U_12
Sb1 0.02045(12) 0.02146(12) 0.01571(11) 0.00216(9) 0.00660(9) -0.00160(9)
O1 0.0201(12) 0.0231(12) 0.0179(11) -0.0006(10) 0.0059(10) -0.0022(9)
C12 0.035(2) 0.0246(18) 0.0291(19) 0.0062(16) 0.0119(17) -0.0036(16)
O4 0.0231(13) 0.0224(12) 0.0200(11) 0.0030(10) 0.0068(10) 0.0028(10)
O3 0.0406(16) 0.0321(14) 0.0203(12) 0.0056(11) 0.0126(12) 0.0103(12)
C32 0.031(2) 0.0228(18) 0.0326(19) 0.0047(15) 0.0062(16) 0.0037(15)
O2 0.0219(13) 0.0290(13) 0.0181(11) 0.0018(10) 0.0076(10) 0.0038(10)
N1 0.0211(15) 0.0259(15) 0.0200(14) 0.0003(12) 0.0060(12) 0.0002(12)
F17 0.0458(16) 0.077(2) 0.0247(12) 0.0010(13) 0.0072(11) -0.0108(14)
F10 0.079(2) 0.0445(17) 0.100(3) 0.0252(18) 0.055(2) 0.0158(16)
N2 0.0247(15) 0.0233(15) 0.0199(14) 0.0018(12) 0.0069(12) -0.0009(12)
C1 0.0227(16) 0.0227(17) 0.0174(15) 0.0020(13) 0.0067(13) -0.0043(13)
F18 0.0572(18) 0.087(2) 0.0529(17) 0.0376(17) 0.0362(15) 0.0296(17)
C30 0.0273(19) 0.0258(18) 0.0229(17) -0.0010(14) 0.0068(15) -0.0009(14)
F3 0.077(2) 0.0287(13) 0.0565(17) -0.0117(12) 0.0257(16) -0.0212(14)
F16 0.096(3) 0.0386(15) 0.0489(17) 0.0163(13) 0.0325(17) -0.0029(15)
C13 0.0165(16) 0.0211(16) 0.0192(15) 0.0007(13) 0.0044(13) 0.0046(13)
C34 0.0268(18) 0.0243(17) 0.0233(16) 0.0014(14) 0.0072(14) 0.0005(15)
F1 0.0564(18) 0.0483(17) 0.0433(16) -0.0120(13) -0.0044(13) -0.0047(14)
C21 0.0260(18) 0.0296(19) 0.0222(16) 0.0002(14) 0.0111(14) -0.0020(15)
C18 0.0281(19) 0.0207(17) 0.0227(17) -0.0027(14) 0.0100(15) 0.0002(14)
C29 0.0236(18) 0.0249(17) 0.0206(16) -0.0008(13) 0.0031(14) -0.0027(14)
C10 0.0284(19) 0.0303(19) 0.0215(16) 0.0007(14) 0.0106(14) 0.0014(15)
B2 0.025(2) 0.0230(19) 0.0229(18) 0.0003(15) 0.0102(16) -0.0007(15)
C26 0.0240(18) 0.0299(18) 0.0221(17) -0.0022(14) 0.0088(14) -0.0035(14)
F4 0.038(4) 0.064(3) 0.0405(15) -0.004(3) 0.030(3) -0.003(3)
C6 0.0241(17) 0.0216(17) 0.0195(16) 0.0003(13) 0.0081(14) -0.0043(13)
C16 0.034(2) 0.0210(18) 0.0351(19) -0.0008(15) 0.0181(17) -0.0026(15)
C5 0.035(2) 0.030(2) 0.0222(17) -0.0010(14) 0.0124(15) -0.0023(15)
F6 0.077(2) 0.108(7) 0.0371(17) 0.040(4) 0.0315(17) 0.054(3)
C7 0.0215(17) 0.0275(19) 0.0220(16) -0.0007(14) 0.0037(14) -0.0012(14)
B3 0.0227(19) 0.0227(19) 0.0215(18) 0.0004(15) 0.0049(15) -0.0023(15)
C22 0.034(2) 0.039(2) 0.0220(17) 0.0027(16) 0.0134(16) -0.0014(17)
F2 0.079(2) 0.0574(19) 0.070(2) -0.0380(16) 0.0475(18) -0.0207(16)
C3 0.032(2) 0.0282(19) 0.0215(17) 0.0030(15) 0.0039(15) -0.0007(16)
C2 0.0245(18) 0.0219(17) 0.0206(16) 0.0006(13) 0.0058(14) -0.0031(14)
C33 0.0256(19) 0.0259(18) 0.0261(17) 0.0034(14) 0.0051(15) -0.0013(15)
C17 0.036(2) 0.0229(17) 0.0294(18) 0.0009(14) 0.0179(16) 0.0007(15)
B1 0.0204(18) 0.0213(18) 0.0184(16) 0.0004(14) 0.0064(14) 0.0010(14)
C8 0.030(2) 0.0229(18) 0.0301(19) 0.0043(15) 0.0097(16) -0.0013(15)
C15 0.0231(18) 0.0218(17) 0.0285(17) -0.0032(14) 0.0086(14) 0.0007(14)
F11 0.0511(19) 0.073(2) 0.069(2) 0.0169(18) 0.0097(16) 0.0142(16)
C14 0.0233(18) 0.0234(17) 0.0219(16) 0.0004(14) 0.0075(14) 0.0025(14)
C4 0.039(2) 0.033(2) 0.0174(16) 0.0010(15) 0.0063(15) -0.0016(16)
C9 0.027(2) 0.040(2) 0.0270(19) -0.0017(17) 0.0119(16) 0.0051(17)
C24 0.037(2) 0.043(2) 0.036(2) -0.0099(18) 0.0210(18) -0.0035(18)
F15 0.060(2) 0.067(4) 0.071(2) -0.001(2) 0.029(2) 0.028(2)
C28 0.049(3) 0.037(2) 0.050(2) 0.0002(19) 0.026(2) 0.0092(19)
C31 0.033(2) 0.0287(19) 0.0311(19) -0.0016(15) 0.0100(16) 0.0032(16)
C25 0.029(2) 0.0320(19) 0.0340(19) -0.0056(16) 0.0148(16) -0.0017(15)
C11 0.0248(19) 0.029(2) 0.0263(18) 0.0006(16) 0.0045(15) 0.0023(15)
F12 0.141(4) 0.062(2) 0.071(2) -0.0018(18) 0.049(2) 0.051(2)
C36 0.033(2) 0.034(2) 0.0301(19) 0.0108(16) 0.0104(16) 0.0034(16)
C19 0.043(2) 0.029(2) 0.035(2) -0.0089(16) 0.0155(18) -0.0071(17)
C23 0.040(2) 0.049(2) 0.0259(18) -0.0039(17) 0.0194(17) -0.0047(18)
C35 0.051(3) 0.048(3) 0.046(2) -0.0057(19) 0.018(2) 0.018(2)
C27 0.079(3) 0.081(3) 0.026(2) -0.005(2) 0.033(2) -0.019(3)
C20 0.066(3) 0.038(2) 0.040(2) 0.0044(18) 0.035(2) -0.0015(19)
F5 0.109(4) 0.048(2) 0.062(3) -0.005(2) 0.065(3) -0.024(2)
F13 0.088(4) 0.075(3) 0.080(3) -0.002(2) 0.059(3) 0.021(2)
F14 0.073(3) 0.102(3) 0.076(3) -0.061(3) 0.024(3) -0.004(3)
F7 0.112(4) 0.091(4) 0.030(2) -0.021(2) 0.027(3) -0.057(3)
F8 0.123(4) 0.083(3) 0.026(2) -0.004(2) 0.040(2) -0.030(3)
F9 0.130(4) 0.154(6) 0.060(3) 0.000(4) 0.066(3) -0.029(4)
F7A 0.112(4) 0.091(4) 0.030(2) -0.021(2) 0.027(3) -0.057(3)
F9A 0.130(4) 0.154(6) 0.060(3) 0.000(4) 0.066(3) -0.029(4)
F8A 0.123(4) 0.083(3) 0.026(2) -0.004(2) 0.040(2) -0.030(3)
F13A 0.088(4) 0.075(3) 0.080(3) -0.002(2) 0.059(3) 0.021(2)
F14A 0.073(3) 0.102(3) 0.076(3) -0.061(3) 0.024(3) -0.004(3)
F15A 0.060(2) 0.067(4) 0.071(2) -0.001(2) 0.029(2) 0.028(2)
F5A 0.109(4) 0.048(2) 0.062(3) -0.005(2) 0.065(3) -0.024(2)
F4A 0.038(4) 0.064(3) 0.0405(15) -0.004(3) 0.030(3) -0.003(3)
F6A 0.077(2) 0.108(7) 0.0371(17) 0.040(4) 0.0315(17) 0.054(3)

loop_
_atom_type_symbol
_atom_type_description
_atom_type_scat_dispersion_real
_atom_type_scat_dispersion_imag
_atom_type_scat_source
C C 0.0033 0.0016 'International Tables Vol C Tables 4.2.6.8 and 6.1.1.4'
H H 0.0000 0.0000 'International Tables Vol C Tables 4.2.6.8 and 6.1.1.4'
O O 0.0106 0.0060 'International Tables Vol C Tables 4.2.6.8 and 6.1.1.4'
N N 0.0061 0.0033 'International Tables Vol C Tables 4.2.6.8 and 6.1.1.4'
B B 0.0013 0.0007 'International Tables Vol C Tables 4.2.6.8 and 6.1.1.4'
F F 0.0171 0.0103 'International Tables Vol C Tables 4.2.6.8 and 6.1.1.4'
Sb Sb -0.5866 1.5461 'International Tables Vol C Tables 4.2.6.8 and 6.1.1.4'
Cl Cl 0.1484 0.1585 'International Tables Vol C Tables 4.2.6.8 and 6.1.1.4'

loop_
_exptl_crystal_face_index_h
_exptl_crystal_face_index_k
_exptl_crystal_face_index_l
_exptl_crystal_face_perp_dist
-1 0 1 0.092
1 0 -1 0.074
1 0 1 0.156
-1 0 -1 0.126
0 -1 0 0.070
0 1 0 0.047
0 0 1 0.171

loop_
_geom_angle_atom_site_label_1
_geom_angle_atom_site_label_2
_geom_angle_atom_site_label_3
_geom_angle
O1 Sb1 C1 95.55(12)
O1 Sb1 N2 87.51(10)
C1 Sb1 N2 74.72(12)
O1 Sb1 N1 90.62(10)
C1 Sb1 N1 74.51(12)
N2 Sb1 N1 148.84(10)
B1 O1 Sb1 117.9(2)
N2 C12 H12A 109.2
N2 C12 H12B 109.4
H12A C12 H12B 109.5
N2 C12 H12C 109.8
H12A C12 H12C 109.5
H12B C12 H12C 109.5
B3 O4 B1 124.0(3)
B2 O3 B3 117.8(3)
C31 C32 C33 119.3(4)
C31 C32 H32 120.5
C33 C32 H32 120.2
B2 O2 B1 123.0(3)
C8 N1 C9 109.8(3)
C8 N1 C7 110.2(3)
C9 N1 C7 110.9(3)
C8 N1 Sb1 110.9(2)
C9 N1 Sb1 110.4(2)
C7 N1 Sb1 104.7(2)
C12 N2 C11 110.2(3)
C12 N2 C10 110.3(3)
C11 N2 C10 110.7(3)
C12 N2 Sb1 106.4(2)
C11 N2 Sb1 112.4(2)
C10 N2 Sb1 106.6(2)
C6 C1 C2 121.8(3)
C6 C1 Sb1 119.6(3)
C2 C1 Sb1 118.6(3)
C29 C30 C31 120.7(4)
C29 C30 H30 119.6
C31 C30 H30 119.7
C14 C13 C18 116.4(3)
C14 C13 B1 121.5(3)
C18 C13 B1 122.1(3)
C33 C34 C29 120.4(4)
C33 C34 H34 119.6
C29 C34 H34 119.9
C26 C21 C22 117.9(4)
C26 C21 B2 119.1(3)
C22 C21 B2 123.0(4)
C17 C18 C13 121.7(3)
C17 C18 H18 119.2
C13 C18 H18 119.2
C30 C29 C34 118.6(4)
C30 C29 B3 121.2(3)
C34 C29 B3 120.1(4)
N2 C10 C6 110.9(3)
N2 C10 H10A 109.8
C6 C10 H10A 109.6
N2 C10 H10B 109.2
C6 C10 H10B 109.3
H10A C10 H10B 108.0
O2 B2 O3 122.0(4)
O2 B2 C21 119.2(3)
O3 B2 C21 118.8(3)
C25 C26 C21 121.2(4)
C25 C26 H26 119.1
C21 C26 H26 119.6
C1 C6 C5 119.1(3)
C1 C6 C10 117.1(3)
C5 C6 C10 123.7(3)
C15 C16 C17 118.1(4)
C15 C16 H16 120.7
C17 C16 H16 121.2
C6 C5 C4 119.2(4)
C6 C5 H5 120.2
C4 C5 H5 120.6
N1 C7 C2 109.4(3)
N1 C7 H7A 109.7
C2 C7 H7A 109.5
N1 C7 H7B 110.0
C2 C7 H7B 110.0
H7A C7 H7B 108.2
O4 B3 O3 122.2(3)
O4 B3 C29 120.2(4)
O3 B3 C29 117.6(3)
C23 C22 C21 120.2(4)
C23 C22 H22 119.7
C21 C22 H22 120.1
C4 C3 C2 119.8(4)
C4 C3 H3 120.1
C2 C3 H3 120.1
C1 C2 C3 118.9(4)
C1 C2 C7 117.4(3)
C3 C2 C7 123.7(3)
C32 C33 C34 120.4(4)
C32 C33 C36 119.7(4)
C34 C33 C36 119.8(4)
C18 C17 C16 121.0(4)
C18 C17 C20 119.2(3)
C16 C17 C20 119.8(4)
O1 B1 O4 109.7(3)
O1 B1 O2 110.2(3)
O4 B1 O2 108.6(3)
O1 B1 C13 109.8(3)
O4 B1 C13 110.7(3)
O2 B1 C13 107.9(3)
N1 C8 H8A 109.3
N1 C8 H8B 109.5
H8A C8 H8B 109.5
N1 C8 H8C 109.7
H8A C8 H8C 109.5
H8B C8 H8C 109.5
C16 C15 C14 120.6(3)
C16 C15 C19 120.6(4)
C14 C15 C19 118.8(4)
C15 C14 C13 122.1(3)
C15 C14 H14 119.2
C13 C14 H14 118.7
C3 C4 C5 121.3(4)
C3 C4 H4 119.5
C5 C4 H4 119.3
N1 C9 H9A 109.5
N1 C9 H9B 109.6
H9A C9 H9B 109.5
N1 C9 H9C 109.4
H9A C9 H9C 109.5
H9B C9 H9C 109.4
C23 C24 C25 118.0(4)
C23 C24 H24 121.0
C25 C24 H24 121.0
F12 C28 F10 108.3(4)
F12 C28 F11 106.7(4)
F10 C28 F11 103.4(4)
F12 C28 C25 114.1(4)
F10 C28 C25 112.0(4)
F11 C28 C25 111.7(4)
C32 C31 C30 120.5(4)
C32 C31 C35 120.1(4)
C30 C31 C35 119.4(4)
C26 C25 C24 120.8(4)
C26 C25 C28 118.8(4)
C24 C25 C28 120.4(4)
N2 C11 H11A 109.8
N2 C11 H11B 109.2
H11A C11 H11B 109.5
N2 C11 H11C 109.4
H11A C11 H11C 109.5
H11B C11 H11C 109.5
F16 C36 F18 106.4(4)
F16 C36 F17 105.8(3)
F18 C36 F17 106.0(4)
F16 C36 C33 112.9(4)
F18 C36 C33 112.9(3)
F17 C36 C33 112.3(4)
F2 C19 F3 106.2(4)
F2 C19 F1 106.3(4)
F3 C19 F1 105.4(4)
F2 C19 C15 112.9(4)
F3 C19 C15 113.1(4)
F1 C19 C15 112.3(4)
C24 C23 C22 121.8(4)
C24 C23 C27 119.9(4)
C22 C23 C27 118.3(4)
F14 C35 F15 108.1(5)
F15A C35 F13A 111.3(15)
F14 C35 F13 106.4(5)
F15 C35 F13 103.2(4)
F15A C35 F14A 102.6(10)
F13A C35 F14A 99.4(9)
F14 C35 C31 113.5(4)
F15A C35 C31 118.7(13)
F15 C35 C31 112.6(4)
F13A C35 C31 116.3(8)
F13 C35 C31 112.3(4)
F14A C35 C31 105.4(10)
F9 C27 F7 103.5(5)
F9A C27 F8A 118.2(7)
F9 C27 F8 104.0(5)
F7 C27 F8 103.0(5)
F9A C27 F7A 101.3(6)
F8A C27 F7A 93.9(5)
F9 C27 C23 114.3(4)
F9A C27 C23 115.5(5)
F7 C27 C23 117.5(5)
F8A C27 C23 113.2(4)
F8 C27 C23 112.9(4)
F7A C27 C23 111.6(5)
F4A C20 F5A 119.3(8)
F6 C20 F4 102.9(9)
F6 C20 F5 115.6(6)
F4 C20 F5 101.0(4)
F4A C20 F6A 99.8(15)
F5A C20 F6A 93.2(9)
F6 C20 C17 114.8(7)
F4A C20 C17 117.9(10)
F5A C20 C17 113.7(5)
F4 C20 C17 108.7(5)
F5 C20 C17 112.2(4)
F6A C20 C17 107.4(11)

loop_
_geom_bond_atom_site_label_1
_geom_bond_atom_site_label_2
_geom_bond_distance
Sb1 O1 1.925(2)
Sb1 C1 2.111(3)
Sb1 N2 2.400(3)
Sb1 N1 2.414(3)
O1 B1 1.456(4)
C12 N2 1.479(5)
C12 H12A 0.9600
C12 H12B 0.9600
C12 H12C 0.9601
O4 B3 1.339(5)
O4 B1 1.492(5)
O3 B2 1.379(5)
O3 B3 1.385(5)
C32 C31 1.380(6)
C32 C33 1.386(6)
C32 H32 0.9300
O2 B2 1.340(5)
O2 B1 1.502(5)
N1 C8 1.473(5)
N1 C9 1.481(5)
N1 C7 1.488(4)
F17 C36 1.329(5)
F10 C28 1.333(6)
N2 C11 1.479(5)
N2 C10 1.480(5)
C1 C6 1.390(5)
C1 C2 1.390(5)
F18 C36 1.328(5)
C30 C29 1.383(6)
C30 C31 1.392(6)
C30 H30 0.9301
F3 C19 1.336(5)
F16 C36 1.327(5)
C13 C14 1.391(5)
C13 C18 1.396(5)
C13 B1 1.623(5)
C34 C33 1.388(5)
C34 C29 1.399(5)
C34 H34 0.9302
F1 C19 1.337(5)
C21 C26 1.385(5)
C21 C22 1.396(5)
C21 B2 1.579(6)
C18 C17 1.384(5)
C18 H18 0.9300
C29 B3 1.576(5)
C10 C6 1.509(5)
C10 H10A 0.9701
C10 H10B 0.9699
C26 C25 1.381(6)
C26 H26 0.9300
F4 C20 1.359(6)
C6 C5 1.394(5)
C16 C15 1.382(5)
C16 C17 1.386(6)
C16 H16 0.9298
C5 C4 1.396(6)
C5 H5 0.9300
F6 C20 1.326(6)
C7 C2 1.511(5)
C7 H7A 0.9700
C7 H7B 0.9700
C22 C23 1.378(6)
C22 H22 0.9301
F2 C19 1.327(5)
C3 C4 1.384(6)
C3 C2 1.393(5)
C3 H3 0.9300
C33 C36 1.495(6)
C17 C20 1.496(6)
C8 H8A 0.9600
C8 H8B 0.9600
C8 H8C 0.9600
C15 C14 1.387(5)
C15 C19 1.491(5)
F11 C28 1.338(6)
C14 H14 0.9299
C4 H4 0.9299
C9 H9A 0.9602
C9 H9B 0.9600
C9 H9C 0.9601
C24 C23 1.378(7)
C24 C25 1.381(6)
C24 H24 0.9299
F15 C35 1.336(5)
C28 F12 1.306(6)
C28 C25 1.497(6)
C31 C35 1.487(6)
C11 H11A 0.9599
C11 H11B 0.9601
C11 H11C 0.9601
C23 C27 1.491(6)
C35 F14 1.310(5)
C35 F15A 1.330(7)
C35 F13A 1.341(7)
C35 F13 1.354(5)
C35 F14A 1.360(7)
C27 F9 1.268(4)
C27 F9A 1.272(6)
C27 F7 1.286(6)
C27 F8A 1.309(6)
C27 F8 1.335(5)
C27 F7A 1.360(6)
C20 F4A 1.330(7)
C20 F5A 1.344(6)
C20 F5 1.367(5)
C20 F6A 1.375(7)
